data_1555000
loop_
_publ_author_name
'Huaulm\'e, Quentin'
'Mirloup, Antoine'
'Retailleau, Pascal'
'Ziessel, Raymond'

_publ_section_title
;
 Synthesis of Highly Functionalized BOPHY Chromophores Displaying Large
 Stokes Shifts.
;
_journal_issue 9
_journal_name_full 'Organic letters'
_journal_page_first 2246
_journal_page_last 2249
_journal_paper_doi 10.1021/acs.orglett.5b00858
_journal_volume 17
_journal_year 2015
_chemical_formula_moiety 'C38 H44 B2 F4 N4 O6'
_chemical_formula_sum 'C38 H44 B2 F4 N4 O6'
_chemical_formula_weight 750.39
_space_group_crystal_system triclinic
_space_group_IT_number 2
_space_group_name_Hall '-P 1'
_space_group_name_H-M_alt 'P -1'
_atom_sites_solution_hydrogens geom
_atom_sites_solution_primary direct
_atom_sites_solution_secondary difmap
_audit_creation_method SHELXL-2012
_cell_angle_alpha 67.596(5)
_cell_angle_beta 77.669(6)
_cell_angle_gamma 72.069(5)
_cell_formula_units_Z 2
_cell_length_a 9.7881(2)
_cell_length_b 13.2333(4)
_cell_length_c 16.5195(11)
_cell_measurement_reflns_used 5228
_cell_measurement_temperature 193(2)
_cell_measurement_theta_max 68.2
_cell_measurement_theta_min 2.9
_cell_volume 1870.86(16)
_computing_cell_refinement
;
CrystalClear-SM Expert 2.0 r15 (Rigaku, 2011)
;
_computing_data_collection
;
CrystalClear-SM Expert 2.0 r15 (Rigaku, 2011)
;
_computing_data_reduction
;
CrystalClear-SM Expert 2.0 r15 (Rigaku, 2011)
;
_computing_structure_refinement 'SHELXL-2012 (Sheldrick, 2012)'
_computing_structure_solution 'SHELXS-97 (Sheldrick, 1990)'
_diffrn_ambient_temperature 193(2)
_diffrn_detector 'Rapid II ccurved Image plate'
_diffrn_detector_area_resol_mean 10.0000
_diffrn_measured_fraction_theta_full 0.942
_diffrn_measured_fraction_theta_max 0.942
_diffrn_measurement_device
;
Crystal Goniometer ch-partial 
;
_diffrn_measurement_device_type
;
Rigaku RAXIS conversion
;
_diffrn_measurement_specimen_support Fiber
_diffrn_radiation_monochromator 'Confocal CMF Osmics'
_diffrn_radiation_type CuK\a
_diffrn_radiation_wavelength 1.54187
_diffrn_reflns_av_R_equivalents 0.0422
_diffrn_reflns_av_unetI/netI 0.0562
_diffrn_reflns_Laue_measured_fraction_full 0.942
_diffrn_reflns_Laue_measured_fraction_max 0.942
_diffrn_reflns_limit_h_max 11
_diffrn_reflns_limit_h_min -11
_diffrn_reflns_limit_k_max 15
_diffrn_reflns_limit_k_min -15
_diffrn_reflns_limit_l_max 19
_diffrn_reflns_limit_l_min -18
_diffrn_reflns_number 18916
_diffrn_reflns_point_group_measured_fraction_full 0.942
_diffrn_reflns_point_group_measured_fraction_max 0.942
_diffrn_reflns_theta_full 66.589
_diffrn_reflns_theta_max 66.589
_diffrn_reflns_theta_min 6.769
_diffrn_source 'Rotating Anode'
_exptl_absorpt_coefficient_mu 0.859
_exptl_absorpt_correction_T_max 0.84
_exptl_absorpt_correction_T_min 0.59
_exptl_absorpt_correction_type multi-scan
_exptl_absorpt_process_details Fs_process
_exptl_crystal_colour 'dark red'
_exptl_crystal_density_diffrn 1.332
_exptl_crystal_description prism
_exptl_crystal_F_000 788
_exptl_crystal_size_max 0.400
_exptl_crystal_size_mid 0.300
_exptl_crystal_size_min 0.200
_refine_diff_density_max 0.259
_refine_diff_density_min -0.375
_refine_diff_density_rms 0.059
_refine_ls_extinction_method none
_refine_ls_goodness_of_fit_ref 1.175
_refine_ls_hydrogen_treatment constr
_refine_ls_matrix_type full
_refine_ls_number_parameters 517
_refine_ls_number_reflns 6234
_refine_ls_number_restraints 280
_refine_ls_restrained_S_all 1.151
_refine_ls_R_factor_all 0.0875
_refine_ls_R_factor_gt 0.0565
_refine_ls_shift/su_max 0.000
_refine_ls_shift/su_mean 0.000
_refine_ls_structure_factor_coef Fsqd
_refine_ls_weighting_details 'w=1/[\s^2^(Fo^2^)+(0.0876P)^2^+0.4455P] where P=(Fo^2^+2Fc^2^)/3'
_refine_ls_weighting_scheme calc
_refine_ls_wR_factor_gt 0.1427
_refine_ls_wR_factor_ref 0.1927
_reflns_Friedel_coverage 0.000
_reflns_number_gt 4003
_reflns_number_total 6241
_reflns_threshold_expression 'I > 2\s(I)'
_cod_data_source_file ol5b00858_si_001.cif
_cod_data_source_block qh242a
_cod_depositor_comments
;
The following automatic conversions were performed:

data item '_exptl_absorpt_correction_type' value 'Multi-scan' was
changed to 'multi-scan' in accordance with the
/home/saulius/struct/COD-crude-data/automatic-downloads/DataCite-retrospective/ACS/depositions/lib/dictionaries/cif_core.dic
dictionary named 'cif_core.dic' version 2.4.2 last updated on
2011-04-26.

Automatic conversion script
Id: cif_fix_values 6909 2019-04-08 15:41:33Z antanas 
;
_cod_original_cell_volume 1870.86(17)
_cod_database_code 1555000
_ccdc_depnum_archive 1045171
_shelx_space_group_comment
;
The symmetry employed for this shelxl refinement is uniquely defined
by the following loop, which should always be used as a source of
symmetry information in preference to the above space-group names.
They are only intended as comments.
;
_shelx_estimated_absorpt_t_min 0.919
_shelx_estimated_absorpt_t_max 0.919

loop_
_space_group_symop_operation_xyz
'x, y, z'
'-x, -y, -z'

loop_
_atom_site_label
_atom_site_type_symbol
_atom_site_fract_x
_atom_site_fract_y
_atom_site_fract_z
_atom_site_U_iso_or_equiv
_atom_site_adp_type
_atom_site_occupancy
_atom_site_site_symmetry_order
_atom_site_calc_flag
_atom_site_refinement_flags_posn
_atom_site_refinement_flags_adp
_atom_site_refinement_flags_occupancy
_atom_site_disorder_assembly
_atom_site_disorder_group
F1 F 0.3914(2) 0.31895(16) -0.27924(13) 0.0678(6) Uani 1 1 d . . . . .
F2 F 0.5096(2) 0.45150(13) -0.29990(12) 0.0609(5) Uani 1 1 d . . . . .
F3 F 0.67535(18) 0.01705(13) 0.00032(12) 0.0538(5) Uani 1 1 d . . . . .
F4 F 0.65871(18) -0.00871(12) -0.12429(12) 0.0565(5) Uani 1 1 d . . . . .
O6 O 1.4344(3) -1.0411(3) 0.3917(2) 0.1165(12) Uani 1 1 d . U . . .
O2 O 0.1899(2) 1.31653(15) -0.55312(15) 0.0572(6) Uani 1 1 d . . . . .
O1 O 0.0558(2) 1.12911(15) -0.46785(15) 0.0507(6) Uani 1 1 d . . . . .
O4 O 1.3037(2) -0.59949(17) 0.20263(15) 0.0563(6) Uani 1 1 d . U . . .
O3 O 0.2117(3) 1.58237(17) -0.55568(15) 0.0613(6) Uani 1 1 d . U . . .
N1 N 0.3613(2) 0.39178(17) -0.16237(16) 0.0395(6) Uani 1 1 d . U . . .
N2 N 0.5939(3) 0.26732(17) -0.19793(17) 0.0441(6) Uani 1 1 d . U . . .
N3 N 0.8360(3) 0.08574(17) -0.12975(16) 0.0397(6) Uani 1 1 d . U . . .
N4 N 0.5744(3) 0.18049(17) -0.11749(17) 0.0414(6) Uani 1 1 d . U . . .
C1 C 0.3572(3) 0.3085(2) -0.0800(2) 0.0392(7) Uani 1 1 d . U . . .
C2 C 0.2514(3) 0.3528(2) -0.0207(2) 0.0396(7) Uani 1 1 d . U . . .
C3 C 0.1945(3) 0.4646(2) -0.0690(2) 0.0415(7) Uani 1 1 d . U . . .
H3 H 0.1227 0.5174 -0.0467 0.050 Uiso 1 1 calc R U . . .
C4 C 0.2601(3) 0.4876(2) -0.1567(2) 0.0402(7) Uani 1 1 d . U . . .
C5 C 0.7297(3) 0.2659(2) -0.2328(2) 0.0431(7) Uani 1 1 d . U . . .
H16 H 0.7452 0.3266 -0.2849 0.052 Uiso 1 1 calc R U . . .
C6 C 0.8497(3) 0.1840(2) -0.1998(2) 0.0423(7) Uani 1 1 d . U . . .
C7 C 0.9982(3) 0.1797(2) -0.2259(2) 0.0464(8) Uani 1 1 d . U . . .
C8 C 1.0715(3) 0.0788(2) -0.1710(2) 0.0461(8) Uani 1 1 d . U . . .
H36 H 1.1735 0.0528 -0.1718 0.055 Uiso 1 1 calc R U . . .
C9 C 0.9710(3) 0.0199(2) -0.1132(2) 0.0405(7) Uani 1 1 d . U . . .
C10 C 0.4576(3) 0.2051(2) -0.0626(2) 0.0407(7) Uani 1 1 d . U . . .
H21 H 0.4425 0.1477 -0.0080 0.049 Uiso 1 1 calc R U . . .
C11 C 0.2099(4) 0.2904(2) 0.0732(2) 0.0500(8) Uani 1 1 d . U . . .
H43A H 0.2969 0.2415 0.1014 0.075 Uiso 1 1 calc R U . . .
H43B H 0.1463 0.2442 0.0764 0.075 Uiso 1 1 calc R U . . .
H43C H 0.1591 0.3444 0.1038 0.075 Uiso 1 1 calc R U . . .
C12 C 1.0606(4) 0.2678(3) -0.2994(2) 0.0619(10) Uani 1 1 d . U . . .
H12A H 1.0346 0.2743 -0.3556 0.093 Uiso 1 1 calc R U . . .
H12B H 1.1661 0.2460 -0.3007 0.093 Uiso 1 1 calc R U . . .
H12C H 1.0221 0.3406 -0.2900 0.093 Uiso 1 1 calc R U . . .
C13 C 0.2345(3) 0.5910(2) -0.2310(2) 0.0440(8) Uani 1 1 d . U . . .
H24 H 0.2814 0.5900 -0.2874 0.053 Uiso 1 1 calc R U . . .
C14 C 0.1475(3) 0.6882(2) -0.2239(2) 0.0433(7) Uani 1 1 d . U . . .
H33 H 0.0966 0.6846 -0.1674 0.052 Uiso 1 1 calc R U . . .
C15 C 0.1216(3) 0.7991(2) -0.2927(2) 0.0396(7) Uani 1 1 d . U . . .
C16 C 0.0203(4) 0.8896(2) -0.2728(2) 0.0480(8) Uani 1 1 d . U . . .
H27 H -0.0349 0.8766 -0.2167 0.058 Uiso 1 1 calc R U . . .
C17 C -0.0007(3) 0.9976(2) -0.3335(2) 0.0464(8) Uani 1 1 d . U . . .
H15 H -0.0711 1.0578 -0.3192 0.056 Uiso 1 1 calc R U . . .
C18 C 0.0797(3) 1.0186(2) -0.4147(2) 0.0400(7) Uani 1 1 d . U . . .
C19 C 0.1784(3) 0.9296(2) -0.4373(2) 0.0451(8) Uani 1 1 d . U . . .
H19 H 0.2317 0.9429 -0.4940 0.054 Uiso 1 1 calc R U . A 2
C20 C 0.1348(3) 1.1549(2) -0.5542(2) 0.0458(8) Uani 1 1 d . U . . .
H30A H 0.1017 1.1254 -0.5914 0.055 Uiso 1 1 calc R U . . .
H30B H 0.2394 1.1203 -0.5502 0.055 Uiso 1 1 calc R U . . .
C21 C 0.1066(4) 1.2810(2) -0.5931(2) 0.0509(8) Uani 1 1 d . U . . .
H41A H 0.1341 1.3043 -0.6575 0.061 Uiso 1 1 calc R U . . .
H41B H 0.0026 1.3162 -0.5820 0.061 Uiso 1 1 calc R U . . .
C22 C 0.1604(4) 1.4351(2) -0.5797(2) 0.0549(9) Uani 1 1 d . U . . .
H40A H 0.0565 1.4672 -0.5650 0.066 Uiso 1 1 calc R U . . .
H40B H 0.1847 1.4673 -0.6441 0.066 Uiso 1 1 calc R U . . .
C23 C 0.2502(4) 1.4634(2) -0.5321(2) 0.0552(9) Uani 1 1 d . U . . .
H45A H 0.2304 1.4275 -0.4676 0.066 Uiso 1 1 calc R U . . .
H45B H 0.3542 1.4359 -0.5497 0.066 Uiso 1 1 calc R U . . .
C24 C 0.2973(5) 1.6221(3) -0.5209(3) 0.0798(12) Uani 1 1 d . U . . .
H24A H 0.2661 1.7047 -0.5392 0.120 Uiso 1 1 calc R U . . .
H24B H 0.2859 1.5900 -0.4564 0.120 Uiso 1 1 calc R U . . .
H24C H 0.3991 1.5991 -0.5430 0.120 Uiso 1 1 calc R U . . .
C25 C 0.9975(3) -0.0924(2) -0.0490(2) 0.0451(8) Uani 1 1 d . U . . .
H25 H 0.9183 -0.1169 -0.0101 0.054 Uiso 1 1 calc R U . . .
C26 C 1.1292(3) -0.1636(2) -0.0419(2) 0.0447(7) Uani 1 1 d . U . . .
H26 H 1.2048 -0.1364 -0.0831 0.054 Uiso 1 1 calc R U . . .
C27 C 1.1709(3) -0.2772(2) 0.0208(2) 0.0440(8) Uani 1 1 d . U . . .
C28 C 1.3176(3) -0.3325(2) 0.0218(2) 0.0498(8) Uani 1 1 d . U . . .
H28 H 1.3858 -0.2956 -0.0196 0.060 Uiso 1 1 calc R U . . .
C29 C 1.3666(4) -0.4390(2) 0.0812(2) 0.0511(8) Uani 1 1 d . U . . .
H29 H 1.4671 -0.4743 0.0805 0.061 Uiso 1 1 calc R U . . .
C30 C 1.2689(4) -0.4935(2) 0.1411(2) 0.0477(8) Uani 1 1 d . U . . .
C31 C 1.1220(3) -0.4413(2) 0.1406(2) 0.0488(8) Uani 1 1 d . U . . .
H31 H 1.0543 -0.4794 0.1812 0.059 Uiso 1 1 calc R U . . .
C32 C 1.0740(3) -0.3347(2) 0.0817(2) 0.0475(8) Uani 1 1 d . U . . .
H37 H 0.9733 -0.2999 0.0826 0.057 Uiso 1 1 calc R U . . .
C33 C 1.4524(4) -0.6518(3) 0.2147(3) 0.0680(11) Uani 1 1 d D U . . .
H33A H 1.4855 -0.6166 0.2477 0.082 Uiso 0.567(7) 1 calc R U P B 1
H33B H 1.5109 -0.6400 0.1566 0.082 Uiso 0.567(7) 1 calc R U P B 1
H33C H 1.4961 -0.5988 0.2232 0.082 Uiso 0.433(7) 1 calc R U P B 2
H33D H 1.5038 -0.6689 0.1612 0.082 Uiso 0.433(7) 1 calc R U P B 2
C37 C 1.4399(4) -1.0198(3) 0.3015(3) 0.0739(11) Uani 1 1 d D U . . .
H37A H 1.3401 -0.9840 0.2853 0.089 Uiso 0.567(7) 1 calc R U P B 1
H37B H 1.4696 -1.0938 0.2927 0.089 Uiso 0.567(7) 1 calc R U P B 1
H37C H 1.3425 -1.0048 0.2848 0.089 Uiso 0.433(7) 1 calc R U P B 2
H37D H 1.5045 -1.0845 0.2849 0.089 Uiso 0.433(7) 1 calc R U P B 2
C19' C 0.1977(3) 0.8220(2) -0.3763(2) 0.0430(7) Uani 1 1 d . U . C 2
H19' H 0.2652 0.7615 -0.3919 0.052 Uiso 1 1 calc R U . C 2
C39 C 1.5517(5) -1.1209(5) 0.4325(3) 0.1192(19) Uani 1 1 d . U . D 2
H39A H 1.5377 -1.1297 0.4951 0.179 Uiso 1 1 calc R U . D 2
H39B H 1.5600 -1.1934 0.4264 0.179 Uiso 1 1 calc R U . D 2
H39C H 1.6402 -1.0959 0.4048 0.179 Uiso 1 1 calc R U . D 2
C34 C 1.4736(17) -0.7743(7) 0.2638(7) 0.062(3) Uani 0.567(7) 1 d D U P B 1
H34A H 1.5644 -0.8040 0.2919 0.074 Uiso 0.567(7) 1 calc R U P B 1
H34B H 1.3926 -0.7876 0.3108 0.074 Uiso 0.567(7) 1 calc R U P B 1
O5 O 1.4802(5) -0.8301(3) 0.2058(4) 0.067(2) Uani 0.567(7) 1 d D U P B 1
C36 C 1.5332(8) -0.9498(6) 0.2379(7) 0.063(2) Uani 0.567(7) 1 d D U P B 1
H36A H 1.6221 -0.9670 0.2652 0.075 Uiso 0.567(7) 1 calc R U P B 1
H36B H 1.5624 -0.9753 0.1862 0.075 Uiso 0.567(7) 1 calc R U P B 1
C34B C 1.470(3) -0.7543(11) 0.2895(10) 0.084(5) Uani 0.433(7) 1 d D U P B 2
H34C H 1.5751 -0.7893 0.2921 0.101 Uiso 0.433(7) 1 calc R U P B 2
H34D H 1.4323 -0.7340 0.3433 0.101 Uiso 0.433(7) 1 calc R U P B 2
O5B O 1.4044(7) -0.8362(5) 0.2921(6) 0.078(3) Uani 0.433(7) 1 d D U P B 2
C36B C 1.4966(18) -0.9207(9) 0.2601(12) 0.119(6) Uani 0.433(7) 1 d D U P B 2
H36C H 1.5959 -0.9378 0.2749 0.143 Uiso 0.433(7) 1 calc R U P B 2
H36D H 1.4992 -0.8956 0.1953 0.143 Uiso 0.433(7) 1 calc R U P B 2
B1 B 0.4597(4) 0.3621(3) -0.2402(3) 0.0456(9) Uani 1 1 d . . . . .
B2 B 0.6891(4) 0.0619(3) -0.0909(3) 0.0446(9) Uani 1 1 d . . . . .

loop_
_atom_site_aniso_label
_atom_site_aniso_U_11
_atom_site_aniso_U_22
_atom_site_aniso_U_33
_atom_site_aniso_U_23
_atom_site_aniso_U_13
_atom_site_aniso_U_12
F1 0.0634(13) 0.0734(13) 0.0711(14) -0.0337(11) -0.0249(11) 0.0000(10)
F2 0.0562(12) 0.0403(9) 0.0546(13) 0.0012(9) 0.0052(10) 0.0018(9)
F3 0.0495(11) 0.0415(9) 0.0521(12) 0.0010(8) -0.0101(9) -0.0046(8)
F4 0.0570(12) 0.0345(8) 0.0816(14) -0.0182(9) -0.0186(10) -0.0108(8)
O6 0.074(2) 0.169(3) 0.062(2) -0.029(2) -0.0154(16) 0.023(2)
O2 0.0611(15) 0.0327(10) 0.0719(17) -0.0030(11) -0.0224(13) -0.0121(10)
O1 0.0585(15) 0.0293(9) 0.0554(15) -0.0057(10) -0.0071(12) -0.0093(10)
O4 0.0483(14) 0.0432(11) 0.0676(16) -0.0035(11) -0.0211(12) -0.0078(10)
O3 0.0744(17) 0.0441(12) 0.0670(16) -0.0195(12) -0.0093(13) -0.0153(11)
N1 0.0359(14) 0.0301(11) 0.0428(15) -0.0053(11) -0.0040(12) -0.0044(10)
N2 0.0448(16) 0.0267(11) 0.0519(17) -0.0050(11) -0.0101(13) -0.0038(11)
N3 0.0391(15) 0.0282(11) 0.0482(16) -0.0090(11) -0.0095(12) -0.0052(10)
N4 0.0431(16) 0.0270(11) 0.0468(16) -0.0042(11) -0.0073(13) -0.0076(11)
C1 0.0389(17) 0.0293(13) 0.0406(18) -0.0029(13) -0.0043(14) -0.0080(13)
C2 0.0381(17) 0.0354(14) 0.0420(19) -0.0073(14) -0.0053(14) -0.0114(13)
C3 0.0352(17) 0.0328(14) 0.050(2) -0.0122(14) -0.0030(15) -0.0029(13)
C4 0.0341(17) 0.0323(13) 0.049(2) -0.0096(14) -0.0076(14) -0.0050(13)
C5 0.0436(19) 0.0277(13) 0.054(2) -0.0110(14) -0.0083(16) -0.0044(13)
C6 0.0441(19) 0.0301(13) 0.052(2) -0.0128(13) -0.0107(15) -0.0059(13)
C7 0.0446(19) 0.0342(14) 0.059(2) -0.0141(15) -0.0105(16) -0.0070(14)
C8 0.0416(18) 0.0425(15) 0.050(2) -0.0140(15) -0.0051(16) -0.0067(14)
C9 0.0404(18) 0.0350(14) 0.0443(18) -0.0127(13) -0.0091(15) -0.0049(13)
C10 0.0420(19) 0.0312(14) 0.0439(19) -0.0067(13) -0.0030(15) -0.0111(13)
C11 0.052(2) 0.0411(16) 0.047(2) -0.0063(15) -0.0010(16) -0.0110(15)
C12 0.050(2) 0.0465(18) 0.077(3) -0.0077(18) -0.0072(19) -0.0121(16)
C13 0.0421(18) 0.0333(14) 0.050(2) -0.0061(14) -0.0128(15) -0.0057(13)
C14 0.0425(18) 0.0364(15) 0.0410(18) -0.0035(14) -0.0012(14) -0.0108(14)
C15 0.0393(17) 0.0326(13) 0.0425(18) -0.0093(13) -0.0050(14) -0.0071(13)
C16 0.060(2) 0.0336(14) 0.047(2) -0.0120(14) -0.0082(16) -0.0076(14)
C17 0.053(2) 0.0327(14) 0.049(2) -0.0150(15) -0.0032(16) -0.0056(14)
C18 0.0455(19) 0.0284(13) 0.0432(19) -0.0061(13) -0.0072(15) -0.0114(13)
C19 0.0486(19) 0.0347(14) 0.049(2) -0.0079(14) -0.0111(16) -0.0096(14)
C20 0.047(2) 0.0405(15) 0.043(2) -0.0059(15) -0.0008(16) -0.0147(14)
C21 0.054(2) 0.0403(16) 0.052(2) -0.0017(15) -0.0160(17) -0.0143(15)
C22 0.062(2) 0.0348(15) 0.063(2) -0.0104(15) -0.0100(18) -0.0102(15)
C23 0.065(2) 0.0413(16) 0.053(2) -0.0084(16) -0.0053(18) -0.0147(16)
C24 0.102(3) 0.070(2) 0.085(3) -0.038(2) -0.010(2) -0.030(2)
C25 0.0470(19) 0.0359(15) 0.051(2) -0.0106(14) -0.0139(15) -0.0079(14)
C26 0.0473(19) 0.0373(15) 0.0463(19) -0.0105(14) -0.0092(15) -0.0082(14)
C27 0.0474(19) 0.0375(14) 0.049(2) -0.0132(14) -0.0164(16) -0.0071(14)
C28 0.0411(19) 0.0419(16) 0.061(2) -0.0120(16) -0.0099(16) -0.0078(14)
C29 0.0402(18) 0.0409(16) 0.064(2) -0.0095(16) -0.0138(17) -0.0043(15)
C30 0.050(2) 0.0353(15) 0.057(2) -0.0097(15) -0.0197(17) -0.0082(15)
C31 0.0428(19) 0.0437(16) 0.055(2) -0.0058(15) -0.0113(16) -0.0136(15)
C32 0.0408(18) 0.0415(15) 0.059(2) -0.0129(15) -0.0145(16) -0.0075(14)
C33 0.052(2) 0.0481(18) 0.094(3) -0.0087(19) -0.030(2) -0.0038(17)
C37 0.080(3) 0.063(2) 0.072(3) -0.018(2) -0.019(2) -0.008(2)
C19' 0.0401(18) 0.0338(14) 0.050(2) -0.0145(14) -0.0033(15) -0.0023(13)
C39 0.079(3) 0.145(5) 0.088(4) -0.004(3) -0.030(3) 0.005(3)
C34 0.050(5) 0.055(4) 0.083(7) -0.018(4) -0.035(5) -0.004(4)
O5 0.074(4) 0.048(2) 0.073(4) -0.013(2) -0.033(3) -0.001(2)
C36 0.046(4) 0.044(4) 0.097(6) -0.016(4) -0.029(4) -0.005(3)
C34B 0.080(9) 0.078(7) 0.092(11) 0.006(6) -0.056(10) -0.026(7)
O5B 0.064(5) 0.048(3) 0.112(8) -0.014(4) -0.017(4) -0.012(3)
C36B 0.143(14) 0.044(7) 0.134(12) -0.004(6) -0.020(9) -0.004(7)
B1 0.046(2) 0.0344(16) 0.047(2) -0.0063(16) -0.0065(18) -0.0048(16)
B2 0.046(2) 0.0257(15) 0.056(2) -0.0045(16) -0.0167(19) -0.0048(15)

loop_
_atom_type_symbol
_atom_type_description
_atom_type_scat_dispersion_real
_atom_type_scat_dispersion_imag
_atom_type_scat_source
C C 0.0181 0.0091 'International Tables Vol C Tables 4.2.6.8 and 6.1.1.4'
H H 0.0000 0.0000 'International Tables Vol C Tables 4.2.6.8 and 6.1.1.4'
B B 0.0090 0.0039 'International Tables Vol C Tables 4.2.6.8 and 6.1.1.4'
F F 0.0727 0.0534 'International Tables Vol C Tables 4.2.6.8 and 6.1.1.4'
N N 0.0311 0.0180 'International Tables Vol C Tables 4.2.6.8 and 6.1.1.4'
O O 0.0492 0.0322 'International Tables Vol C Tables 4.2.6.8 and 6.1.1.4'

loop_
_geom_angle_atom_site_label_1
_geom_angle_atom_site_label_2
_geom_angle_atom_site_label_3
_geom_angle
C39 O6 C37 115.7(4)
C22 O2 C21 112.4(2)
C18 O1 C20 117.7(2)
C30 O4 C33 118.2(3)
C23 O3 C24 113.0(3)
C4 N1 C1 107.7(2)
C4 N1 B1 132.5(2)
C1 N1 B1 119.5(2)
C5 N2 N4 116.1(2)
C5 N2 B1 123.3(3)
N4 N2 B1 120.5(3)
C9 N3 C6 107.8(2)
C9 N3 B2 130.5(2)
C6 N3 B2 121.4(2)
C10 N4 N2 116.5(2)
C10 N4 B2 121.5(3)
N2 N4 B2 121.9(3)
C10 C1 N1 121.2(3)
C10 C1 C2 128.8(3)
N1 C1 C2 109.5(2)
C3 C2 C1 105.5(3)
C3 C2 C11 127.9(3)
C1 C2 C11 126.6(2)
C2 C3 C4 109.2(3)
C2 C3 H3 125.4
C4 C3 H3 125.4
N1 C4 C3 108.1(2)
N1 C4 C13 122.5(3)
C3 C4 C13 129.4(3)
N2 C5 C6 125.6(3)
N2 C5 H16 117.2
C6 C5 H16 117.2
C5 C6 N3 120.9(3)
C5 C6 C7 130.2(3)
N3 C6 C7 108.9(2)
C8 C7 C6 105.9(3)
C8 C7 C12 127.7(3)
C6 C7 C12 126.4(3)
C7 C8 C9 109.1(3)
C7 C8 H36 125.4
C9 C8 H36 125.4
N3 C9 C8 108.2(3)
N3 C9 C25 122.8(3)
C8 C9 C25 128.9(3)
N4 C10 C1 124.4(3)
N4 C10 H21 117.8
C1 C10 H21 117.8
C2 C11 H43A 109.5
C2 C11 H43B 109.5
H43A C11 H43B 109.5
C2 C11 H43C 109.5
H43A C11 H43C 109.5
H43B C11 H43C 109.5
C7 C12 H12A 109.5
C7 C12 H12B 109.5
H12A C12 H12B 109.5
C7 C12 H12C 109.5
H12A C12 H12C 109.5
H12B C12 H12C 109.5
C14 C13 C4 122.9(3)
C14 C13 H24 118.6
C4 C13 H24 118.6
C13 C14 C15 127.7(3)
C13 C14 H33 116.2
C15 C14 H33 116.2
C19' C15 C16 117.4(3)
C19' C15 C14 123.8(3)
C16 C15 C14 118.8(3)
C17 C16 C15 121.0(3)
C17 C16 H27 119.5
C15 C16 H27 119.5
C18 C17 C16 120.5(3)
C18 C17 H15 119.8
C16 C17 H15 119.8
O1 C18 C17 115.7(3)
O1 C18 C19 124.5(3)
C17 C18 C19 119.8(3)
C19' C19 C18 119.1(3)
C19' C19 H19 120.4
C18 C19 H19 120.4
O1 C20 C21 106.9(3)
O1 C20 H30A 110.3
C21 C20 H30A 110.3
O1 C20 H30B 110.3
C21 C20 H30B 110.3
H30A C20 H30B 108.6
O2 C21 C20 108.3(2)
O2 C21 H41A 110.0
C20 C21 H41A 110.0
O2 C21 H41B 110.0
C20 C21 H41B 110.0
H41A C21 H41B 108.4
O2 C22 C23 108.1(2)
O2 C22 H40A 110.1
C23 C22 H40A 110.1
O2 C22 H40B 110.1
C23 C22 H40B 110.1
H40A C22 H40B 108.4
O3 C23 C22 106.8(2)
O3 C23 H45A 110.4
C22 C23 H45A 110.4
O3 C23 H45B 110.4
C22 C23 H45B 110.4
H45A C23 H45B 108.6
O3 C24 H24A 109.5
O3 C24 H24B 109.5
H24A C24 H24B 109.5
O3 C24 H24C 109.5
H24A C24 H24C 109.5
H24B C24 H24C 109.5
C26 C25 C9 122.7(3)
C26 C25 H25 118.6
C9 C25 H25 118.6
C25 C26 C27 128.2(3)
C25 C26 H26 115.9
C27 C26 H26 115.9
C32 C27 C28 117.3(3)
C32 C27 C26 124.3(3)
C28 C27 C26 118.4(3)
C29 C28 C27 122.1(3)
C29 C28 H28 119.0
C27 C28 H28 119.0
C30 C29 C28 119.5(3)
C30 C29 H29 120.2
C28 C29 H29 120.2
O4 C30 C29 125.1(3)
O4 C30 C31 115.3(3)
C29 C30 C31 119.6(3)
C32 C31 C30 120.5(3)
C32 C31 H31 119.7
C30 C31 H31 119.7
C31 C32 C27 121.0(3)
C31 C32 H37 119.5
C27 C32 H37 119.5
O4 C33 C34B 111.7(10)
O4 C33 C34 110.5(6)
O4 C33 H33A 109.5
C34 C33 H33A 109.5
O4 C33 H33B 109.5
C34 C33 H33B 109.5
H33A C33 H33B 108.1
O4 C33 H33C 109.3
C34B C33 H33C 109.3
O4 C33 H33D 109.3
C34B C33 H33D 109.3
H33C C33 H33D 107.9
O6 C37 C36B 103.9(8)
O6 C37 C36 120.0(5)
O6 C37 H37A 107.3
C36 C37 H37A 107.3
O6 C37 H37B 107.3
C36 C37 H37B 107.3
H37A C37 H37B 106.9
O6 C37 H37C 111.0
C36B C37 H37C 111.0
O6 C37 H37D 111.0
C36B C37 H37D 111.0
H37C C37 H37D 109.0
C19 C19' C15 122.2(3)
C19 C19' H19' 118.9
C15 C19' H19' 118.9
O6 C39 H39A 109.5
O6 C39 H39B 109.5
H39A C39 H39B 109.5
O6 C39 H39C 109.5
H39A C39 H39C 109.5
H39B C39 H39C 109.5
O5 C34 C33 109.4(7)
O5 C34 H34A 109.8
C33 C34 H34A 109.8
O5 C34 H34B 109.8
C33 C34 H34B 109.8
H34A C34 H34B 108.3
C34 O5 C36 116.1(6)
O5 C36 C37 119.7(6)
O5 C36 H36A 107.4
C37 C36 H36A 107.4
O5 C36 H36B 107.4
C37 C36 H36B 107.4
H36A C36 H36B 106.9
O5B C34B C33 117.2(9)
O5B C34B H34C 108.0
C33 C34B H34C 108.0
O5B C34B H34D 108.0
C33 C34B H34D 108.0
H34C C34B H34D 107.2
C36B O5B C34B 114.2(12)
O5B C36B C37 107.1(10)
O5B C36B H36C 110.3
C37 C36B H36C 110.3
O5B C36B H36D 110.3
C37 C36B H36D 110.3
H36C C36B H36D 108.6
F2 B1 F1 111.8(3)
F2 B1 N1 112.3(2)
F1 B1 N1 110.8(3)
F2 B1 N2 107.8(3)
F1 B1 N2 109.1(2)
N1 B1 N2 104.9(2)
F4 B2 F3 109.5(3)
F4 B2 N3 111.8(3)
F3 B2 N3 112.8(2)
F4 B2 N4 109.3(2)
F3 B2 N4 107.2(3)
N3 B2 N4 106.1(2)

loop_
_geom_bond_atom_site_label_1
_geom_bond_atom_site_label_2
_geom_bond_distance
F1 B1 1.375(4)
F2 B1 1.368(4)
F3 B2 1.386(4)
F4 B2 1.378(4)
O6 C39 1.389(5)
O6 C37 1.399(4)
O2 C22 1.410(3)
O2 C21 1.423(3)
O1 C18 1.364(3)
O1 C20 1.439(3)
O4 C30 1.372(3)
O4 C33 1.427(4)
O3 C23 1.416(3)
O3 C24 1.421(4)
N1 C4 1.369(3)
N1 C1 1.388(3)
N1 B1 1.535(4)
N2 C5 1.328(4)
N2 N4 1.409(3)
N2 B1 1.579(4)
N3 C9 1.358(3)
N3 C6 1.393(3)
N3 B2 1.521(4)
N4 C10 1.337(4)
N4 B2 1.587(4)
C1 C10 1.384(4)
C1 C2 1.417(4)
C2 C3 1.385(4)
C2 C11 1.489(4)
C3 C4 1.410(4)
C3 H3 0.9500
C4 C13 1.443(4)
C5 C6 1.375(4)
C5 H16 0.9500
C6 C7 1.415(4)
C7 C8 1.374(4)
C7 C12 1.500(4)
C8 C9 1.410(4)
C8 H36 0.9500
C9 C25 1.442(4)
C10 H21 0.9500
C11 H43A 0.9800
C11 H43B 0.9800
C11 H43C 0.9800
C12 H12A 0.9800
C12 H12B 0.9800
C12 H12C 0.9800
C13 C14 1.338(4)
C13 H24 0.9500
C14 C15 1.461(4)
C14 H33 0.9500
C15 C19' 1.391(4)
C15 C16 1.398(4)
C16 C17 1.380(4)
C16 H27 0.9500
C17 C18 1.376(4)
C17 H15 0.9500
C18 C19 1.393(4)
C19 C19' 1.378(4)
C19 H19 0.9500
C20 C21 1.499(4)
C20 H30A 0.9900
C20 H30B 0.9900
C21 H41A 0.9900
C21 H41B 0.9900
C22 C23 1.500(4)
C22 H40A 0.9900
C22 H40B 0.9900
C23 H45A 0.9900
C23 H45B 0.9900
C24 H24A 0.9800
C24 H24B 0.9800
C24 H24C 0.9800
C25 C26 1.340(4)
C25 H25 0.9500
C26 C27 1.455(4)
C26 H26 0.9500
C27 C32 1.395(4)
C27 C28 1.396(4)
C28 C29 1.382(4)
C28 H28 0.9500
C29 C30 1.375(4)
C29 H29 0.9500
C30 C31 1.390(4)
C31 C32 1.377(4)
C31 H31 0.9500
C32 H37 0.9500
C33 C34B 1.436(11)
C33 C34 1.480(9)
C33 H33A 0.9900
C33 H33B 0.9900
C33 H33C 0.9900
C33 H33D 0.9900
C37 C36B 1.448(11)
C37 C36 1.472(9)
C37 H37A 0.9900
C37 H37B 0.9900
C37 H37C 0.9900
C37 H37D 0.9900
C19' H19' 0.9500
C39 H39A 0.9800
C39 H39B 0.9800
C39 H39C 0.9800
C34 O5 1.398(9)
C34 H34A 0.9900
C34 H34B 0.9900
O5 C36 1.425(8)
C36 H36A 0.9900
C36 H36B 0.9900
C34B O5B 1.406(12)
C34B H34C 0.9900
C34B H34D 0.9900
O5B C36B 1.404(12)
C36B H36C 0.9900
C36B H36D 0.9900

loop_
_geom_torsion_atom_site_label_1
_geom_torsion_atom_site_label_2
_geom_torsion_atom_site_label_3
_geom_torsion_atom_site_label_4
_geom_torsion
C5 N2 N4 C10 150.2(2)
B1 N2 N4 C10 -27.4(3)
C5 N2 N4 B2 -26.5(4)
B1 N2 N4 B2 155.8(2)
C4 N1 C1 C10 -173.3(2)
B1 N1 C1 C10 11.6(4)
C4 N1 C1 C2 -0.3(3)
B1 N1 C1 C2 -175.4(2)
C10 C1 C2 C3 171.3(3)
N1 C1 C2 C3 -1.0(3)
C10 C1 C2 C11 -9.7(5)
N1 C1 C2 C11 178.0(3)
C1 C2 C3 C4 1.9(3)
C11 C2 C3 C4 -177.1(3)
C1 N1 C4 C3 1.5(3)
B1 N1 C4 C3 175.7(3)
C1 N1 C4 C13 -179.5(2)
B1 N1 C4 C13 -5.2(5)
C2 C3 C4 N1 -2.1(3)
C2 C3 C4 C13 178.9(3)
N4 N2 C5 C6 4.1(4)
B1 N2 C5 C6 -178.3(3)
N2 C5 C6 N3 7.4(4)
N2 C5 C6 C7 -172.8(3)
C9 N3 C6 C5 178.4(3)
B2 N3 C6 C5 3.9(4)
C9 N3 C6 C7 -1.5(3)
B2 N3 C6 C7 -176.0(3)
C5 C6 C7 C8 -179.8(3)
N3 C6 C7 C8 0.0(3)
C5 C6 C7 C12 -0.4(5)
N3 C6 C7 C12 179.4(3)
C6 C7 C8 C9 1.5(3)
C12 C7 C8 C9 -177.9(3)
C6 N3 C9 C8 2.4(3)
B2 N3 C9 C8 176.2(3)
C6 N3 C9 C25 -175.1(2)
B2 N3 C9 C25 -1.3(5)
C7 C8 C9 N3 -2.4(3)
C7 C8 C9 C25 174.9(3)
N2 N4 C10 C1 0.0(4)
B2 N4 C10 C1 176.8(3)
N1 C1 C10 N4 8.2(4)
C2 C1 C10 N4 -163.3(3)
N1 C4 C13 C14 -172.5(3)
C3 C4 C13 C14 6.4(5)
C4 C13 C14 C15 175.2(3)
C13 C14 C15 C19' -6.9(5)
C13 C14 C15 C16 176.8(3)
C19' C15 C16 C17 -1.3(4)
C14 C15 C16 C17 175.4(3)
C15 C16 C17 C18 -1.0(4)
C20 O1 C18 C17 -178.5(2)
C20 O1 C18 C19 2.1(4)
C16 C17 C18 O1 -176.6(3)
C16 C17 C18 C19 2.9(4)
O1 C18 C19 C19' 177.0(3)
C17 C18 C19 C19' -2.4(4)
C18 O1 C20 C21 -171.6(2)
C22 O2 C21 C20 -174.6(3)
O1 C20 C21 O2 76.0(3)
C21 O2 C22 C23 178.4(3)
C24 O3 C23 C22 -175.1(3)
O2 C22 C23 O3 -176.4(3)
N3 C9 C25 C26 169.6(3)
C8 C9 C25 C26 -7.3(5)
C9 C25 C26 C27 178.4(3)
C25 C26 C27 C32 5.0(5)
C25 C26 C27 C28 -173.8(3)
C32 C27 C28 C29 -0.9(4)
C26 C27 C28 C29 177.9(3)
C27 C28 C29 C30 0.4(5)
C33 O4 C30 C29 9.5(5)
C33 O4 C30 C31 -171.8(3)
C28 C29 C30 O4 179.3(3)
C28 C29 C30 C31 0.7(5)
O4 C30 C31 C32 -179.9(3)
C29 C30 C31 C32 -1.2(5)
C30 C31 C32 C27 0.7(5)
C28 C27 C32 C31 0.4(4)
C26 C27 C32 C31 -178.3(3)
C30 O4 C33 C34B 171.5(7)
C30 O4 C33 C34 -164.4(5)
C39 O6 C37 C36B -96.3(8)
C18 C19 C19' C15 0.1(4)
C16 C15 C19' C19 1.7(4)
C14 C15 C19' C19 -174.7(3)
O4 C33 C34 O5 81.4(10)
C33 C34 O5 C36 166.0(7)
C34 O5 C36 C37 75.7(10)
O6 C37 C36 O5 -86.1(8)
O4 C33 C34B O5B 54.0(18)
C33 C34B O5B C36B 96.0(19)
C34B O5B C36B C37 154.8(10)
O6 C37 C36B O5B -56.5(13)
C4 N1 B1 F2 37.2(4)
C1 N1 B1 F2 -149.1(2)
C4 N1 B1 F1 -88.6(4)
C1 N1 B1 F1 85.2(3)
C4 N1 B1 N2 153.9(3)
C1 N1 B1 N2 -32.4(3)
C5 N2 B1 F2 -16.2(4)
N4 N2 B1 F2 161.2(2)
C5 N2 B1 F1 105.3(3)
N4 N2 B1 F1 -77.3(3)
C5 N2 B1 N1 -136.1(3)
N4 N2 B1 N1 41.4(3)
C9 N3 B2 F4 -75.3(4)
C6 N3 B2 F4 97.7(3)
C9 N3 B2 F3 48.5(4)
C6 N3 B2 F3 -138.4(2)
C9 N3 B2 N4 165.6(3)
C6 N3 B2 N4 -21.4(4)
C10 N4 B2 F4 96.2(3)
N2 N4 B2 F4 -87.1(3)
C10 N4 B2 F3 -22.3(3)
N2 N4 B2 F3 154.3(2)
C10 N4 B2 N3 -143.1(3)
N2 N4 B2 N3 33.5(3)
